data_7706871
loop_
_publ_author_name
'Turner, Zo\"e R'
'Lamb, Jessica V.'
'Robinson, Thomas P.'
'Mandal, Dipa'
'Buffet, Jean-Charles'
'O Hare, Dermot'

_publ_section_title
;
 Ring-opening polymerisation of l- and rac-lactide using group 4
 permethylpentalene aryloxides and alkoxides.
;
_journal_issue 14
_journal_name_full 'Dalton transactions (Cambridge, England : 2003)'
_journal_page_first 4805
_journal_page_last 4818
_journal_paper_doi 10.1039/d1dt00252j
_journal_volume 50
_journal_year 2021
_chemical_formula_sum 'C30 H36 O2 Zr'
_chemical_formula_weight 519.81
_space_group_crystal_system monoclinic
_space_group_IT_number 14
_space_group_name_Hall '-P 2ybc'
_space_group_name_H-M_alt 'P 1 21/c 1'
_atom_sites_solution_hydrogens geom
_audit_creation_method SHELXL-2013
_audit_update_record
;
2021-03-15 deposited with the CCDC.	2021-03-16 downloaded from the CCDC.
;
_cell_angle_alpha 90
_cell_angle_beta 93.3230(10)
_cell_angle_gamma 90
_cell_formula_units_Z 4
_cell_length_a 19.0444(3)
_cell_length_b 9.80080(10)
_cell_length_c 14.1408(2)
_cell_measurement_reflns_used 10050
_cell_measurement_temperature 150(2)
_cell_measurement_theta_max 76.1340
_cell_measurement_theta_min 4.6000
_cell_volume 2634.95(6)
_computing_cell_refinement
;
CrysAlisPro, Agilent Technologies,
Version 1.171.35.21 (release 20-01-2012 CrysAlis171 .NET)
(compiled Jan 23 2012,18:06:46)
;
_computing_data_collection
;
CrysAlisPro, Agilent Technologies,
Version 1.171.35.21 (release 20-01-2012 CrysAlis171 .NET)
(compiled Jan 23 2012,18:06:46)
;
_computing_data_reduction
;
CrysAlisPro, Agilent Technologies,
Version 1.171.35.21 (release 20-01-2012 CrysAlis171 .NET)
(compiled Jan 23 2012,18:06:46)
;
_computing_molecular_graphics 'ORTEP-3v2.01 (Farrugia, 1997)'
_computing_publication_material 'XCIF (Sheldrick, 2001)'
_computing_structure_refinement 'SHELXL-2013 (Sheldrick, 2013)'
_computing_structure_solution 'SHELXS-97 (Sheldrick, 1990)'
_diffrn_ambient_temperature 150(2)
_diffrn_measured_fraction_theta_full 0.998
_diffrn_measured_fraction_theta_max 0.992
_diffrn_measurement_device_type 'SuperNova, Dual, Cu at zero, Atlas'
_diffrn_measurement_method '\w scans'
_diffrn_radiation_type CuK\a
_diffrn_radiation_wavelength 1.54184
_diffrn_reflns_av_R_equivalents 0.0238
_diffrn_reflns_av_unetI/netI 0.0184
_diffrn_reflns_Laue_measured_fraction_full 0.998
_diffrn_reflns_Laue_measured_fraction_max 0.992
_diffrn_reflns_limit_h_max 23
_diffrn_reflns_limit_h_min -23
_diffrn_reflns_limit_k_max 12
_diffrn_reflns_limit_k_min -12
_diffrn_reflns_limit_l_max 15
_diffrn_reflns_limit_l_min -17
_diffrn_reflns_number 26430
_diffrn_reflns_point_group_measured_fraction_full 0.998
_diffrn_reflns_point_group_measured_fraction_max 0.992
_diffrn_reflns_theta_full 67.684
_diffrn_reflns_theta_max 76.213
_diffrn_reflns_theta_min 4.652
_diffrn_source 'micro-focus sealed X-ray tube'
_exptl_absorpt_coefficient_mu 3.587
_exptl_absorpt_correction_T_max 1.0000
_exptl_absorpt_correction_T_min 0.88482
_exptl_absorpt_correction_type multi-scan
_exptl_absorpt_process_details 'CrysAlisPro 1.171.38.43b'
_exptl_crystal_colour yellow
_exptl_crystal_density_diffrn 1.310
_exptl_crystal_description block
_exptl_crystal_F_000 1088
_exptl_crystal_size_max 0.200
_exptl_crystal_size_mid 0.100
_exptl_crystal_size_min 0.090
_refine_diff_density_max 0.346
_refine_diff_density_min -0.634
_refine_diff_density_rms 0.048
_refine_ls_extinction_coef 0.00017(4)
_refine_ls_extinction_expression Fc^*^=kFc[1+0.001xFc^2^\l^3^/sin(2\q)]^-1/4^
_refine_ls_extinction_method SHELXL
_refine_ls_goodness_of_fit_ref 1.034
_refine_ls_hydrogen_treatment constr
_refine_ls_matrix_type full
_refine_ls_number_parameters 424
_refine_ls_number_reflns 5473
_refine_ls_number_restraints 135
_refine_ls_restrained_S_all 1.029
_refine_ls_R_factor_all 0.0376
_refine_ls_R_factor_gt 0.0292
_refine_ls_shift/su_max 0.001
_refine_ls_shift/su_mean 0.000
_refine_ls_structure_factor_coef Fsqd
_refine_ls_weighting_details 'w=1/[\s^2^(Fo^2^)+(0.0363P)^2^+1.5844P] where P=(Fo^2^+2Fc^2^)/3'
_refine_ls_weighting_scheme calc
_refine_ls_wR_factor_gt 0.0716
_refine_ls_wR_factor_ref 0.0802
_reflns_Friedel_coverage 0.000
_reflns_number_gt 4492
_reflns_number_total 5473
_reflns_threshold_expression 'I > 2\s(I)'
_cod_data_source_file d1dt00252j2.cif
_cod_data_source_block tpr012
_cod_depositor_comments 'Adding full bibliography for 7706871--7706877.cif.'
_cod_original_sg_symbol_H-M 'P 21/c'
_cod_database_code 7706871
_shelx_space_group_comment
;
The symmetry employed for this shelxl refinement is uniquely defined
by the following loop, which should always be used as a source of
symmetry information in preference to the above space-group names.
They are only intended as comments.
;
_shelx_estimated_absorpt_t_min 0.534
_shelx_estimated_absorpt_t_max 0.738
_shelxl_version_number 2013-4

loop_
_space_group_symop_operation_xyz
'x, y, z'
'-x, y+1/2, -z+1/2'
'-x, -y, -z'
'x, -y-1/2, z-1/2'

loop_
_atom_site_label
_atom_site_type_symbol
_atom_site_fract_x
_atom_site_fract_y
_atom_site_fract_z
_atom_site_U_iso_or_equiv
_atom_site_adp_type
_atom_site_occupancy
_atom_site_site_symmetry_order
_atom_site_calc_flag
_atom_site_refinement_flags_posn
_atom_site_refinement_flags_adp
_atom_site_refinement_flags_occupancy
_atom_site_disorder_assembly
_atom_site_disorder_group
Zr1 Zr 0.25123(2) -0.00135(2) 0.42812(2) 0.03669(7) Uani 1 1 d D . . . .
C1 C 0.30765(12) 0.0112(2) 0.59126(15) 0.0414(5) Uani 1 1 d . . . . .
C2 C 0.23646(13) -0.0127(2) 0.60989(15) 0.0450(5) Uani 1 1 d . . . . .
C3 C 0.19178(13) 0.0870(2) 0.56457(16) 0.0470(5) Uani 1 1 d . . . . .
C4 C 0.23664(12) 0.1827(2) 0.52037(15) 0.0416(4) Uani 1 1 d . . . . .
C5 C 0.23178(13) 0.2463(2) 0.42788(17) 0.0468(5) Uani 1 1 d . . . . .
C6 C 0.29962(13) 0.2403(2) 0.39163(16) 0.0446(5) Uani 1 1 d . . . . .
C7 C 0.34724(12) 0.1708(2) 0.45569(15) 0.0404(4) Uani 1 1 d . . . . .
C8 C 0.30893(11) 0.1349(2) 0.53682(14) 0.0387(4) Uani 1 1 d . . . . .
C9 C 0.37050(14) -0.0696(3) 0.62681(18) 0.0548(6) Uani 1 1 d . . . . .
H9A H 0.4023 -0.0109 0.6656 0.082 Uiso 1 1 calc R U . . .
H9B H 0.3951 -0.1047 0.5729 0.082 Uiso 1 1 calc R U . . .
H9C H 0.3552 -0.1461 0.6652 0.082 Uiso 1 1 calc R U . . .
C10 C 0.21157(17) -0.1263(3) 0.67132(18) 0.0620(7) Uani 1 1 d . . . . .
H10A H 0.2071 -0.0923 0.7359 0.093 Uiso 1 1 calc R U . . .
H10B H 0.2457 -0.2013 0.6724 0.093 Uiso 1 1 calc R U . . .
H10C H 0.1658 -0.1592 0.6456 0.093 Uiso 1 1 calc R U . . .
C11 C 0.11328(14) 0.0947(3) 0.5690(2) 0.0661(7) Uani 1 1 d . . . . .
H11A H 0.1015 0.1571 0.6199 0.099 Uiso 1 1 calc R U . . .
H11B H 0.0947 0.0037 0.5817 0.099 Uiso 1 1 calc R U . . .
H11C H 0.0925 0.1283 0.5084 0.099 Uiso 1 1 calc R U . . .
C12 C 0.16855(15) 0.3177(3) 0.3820(2) 0.0649(7) Uani 1 1 d . . . . .
H12A H 0.1620 0.4056 0.4133 0.097 Uiso 1 1 calc R U . . .
H12B H 0.1267 0.2609 0.3880 0.097 Uiso 1 1 calc R U . . .
H12C H 0.1759 0.3329 0.3148 0.097 Uiso 1 1 calc R U . . .
C13 C 0.31833(17) 0.3011(3) 0.29862(18) 0.0620(7) Uani 1 1 d . . . . .
H13A H 0.3313 0.3971 0.3079 0.093 Uiso 1 1 calc R U . . .
H13B H 0.2778 0.2946 0.2529 0.093 Uiso 1 1 calc R U . . .
H13C H 0.3581 0.2510 0.2745 0.093 Uiso 1 1 calc R U . . .
C14 C 0.42442(12) 0.1475(3) 0.44521(18) 0.0525(5) Uani 1 1 d . . . . .
H14A H 0.4517 0.2013 0.4928 0.079 Uiso 1 1 calc R U . . .
H14B H 0.4367 0.1756 0.3817 0.079 Uiso 1 1 calc R U . . .
H14C H 0.4352 0.0504 0.4543 0.079 Uiso 1 1 calc R U . . .
O1 O 0.3140(5) -0.1552(9) 0.3903(7) 0.0598(19) Uani 0.711(4) 1 d D . P A 1
C15 C 0.36479(12) -0.2470(2) 0.3876(2) 0.0417(9) Uani 0.711(4) 1 d DG . P A 1
C16 C 0.42603(14) -0.2409(2) 0.33889(17) 0.0528(9) Uani 0.711(4) 1 d G . P A 1
C17 C 0.47386(12) -0.3481(3) 0.3455(2) 0.0718(16) Uani 0.711(4) 1 d G . P A 1
H17 H 0.5157 -0.3440 0.3121 0.086 Uiso 0.711(4) 1 calc R U P A 1
C18 C 0.46046(17) -0.4613(3) 0.4008(2) 0.0780(15) Uani 0.711(4) 1 d G . P A 1
H18 H 0.4931 -0.5346 0.4053 0.094 Uiso 0.711(4) 1 calc R U P A 1
C19 C 0.39922(19) -0.4674(2) 0.44956(19) 0.0771(15) Uani 0.711(4) 1 d G . P A 1
H19 H 0.3901 -0.5448 0.4874 0.093 Uiso 0.711(4) 1 calc R U P A 1
C20 C 0.35139(14) -0.3602(3) 0.4430(2) 0.0596(12) Uani 0.711(4) 1 d G . P A 1
C21 C 0.4389(3) -0.1256(5) 0.2724(4) 0.0854(17) Uani 0.711(4) 1 d . . P A 1
H21A H 0.4764 -0.1508 0.2312 0.128 Uiso 0.711(4) 1 calc R U P A 1
H21B H 0.4529 -0.0441 0.3090 0.128 Uiso 0.711(4) 1 calc R U P A 1
H21C H 0.3957 -0.1064 0.2336 0.128 Uiso 0.711(4) 1 calc R U P A 1
C22 C 0.2832(3) -0.3711(6) 0.4897(4) 0.096(2) Uani 0.711(4) 1 d . . P A 1
H22A H 0.2778 -0.4640 0.5139 0.143 Uiso 0.711(4) 1 calc R U P A 1
H22B H 0.2443 -0.3504 0.4436 0.143 Uiso 0.711(4) 1 calc R U P A 1
H22C H 0.2829 -0.3062 0.5424 0.143 Uiso 0.711(4) 1 calc R U P A 1
O1A O 0.3151(13) -0.128(2) 0.3731(16) 0.049(3) Uani 0.289(4) 1 d D . P A 2
C15A C 0.3625(3) -0.2202(7) 0.3657(5) 0.047(2) Uani 0.289(4) 1 d DG U P A 2
C16A C 0.4043(3) -0.1633(5) 0.2985(4) 0.0453(18) Uani 0.289(4) 1 d G U P A 2
C17A C 0.4683(3) -0.2229(7) 0.2804(5) 0.059(2) Uani 0.289(4) 1 d G U P A 2
H17A H 0.4969 -0.1840 0.2346 0.071 Uiso 0.289(4) 1 calc R U P A 2
C18A C 0.4907(3) -0.3394(7) 0.3295(6) 0.067(3) Uani 0.289(4) 1 d G U P A 2
H18A H 0.5345 -0.3802 0.3172 0.080 Uiso 0.289(4) 1 calc R U P A 2
C19A C 0.4489(4) -0.3963(5) 0.3967(5) 0.057(2) Uani 0.289(4) 1 d G U P A 2
H19A H 0.4642 -0.4760 0.4302 0.069 Uiso 0.289(4) 1 calc R U P A 2
C20A C 0.3848(3) -0.3367(7) 0.4147(4) 0.049(2) Uani 0.289(4) 1 d G U P A 2
C21A C 0.3736(6) -0.0508(10) 0.2369(7) 0.061(2) Uani 0.289(4) 1 d . U P A 2
H121A H 0.4038 -0.0344 0.1844 0.091 Uiso 0.289(4) 1 calc R U P A 2
H121B H 0.3703 0.0327 0.2745 0.091 Uiso 0.289(4) 1 calc R U P A 2
H121C H 0.3265 -0.0773 0.2117 0.091 Uiso 0.289(4) 1 calc R U P A 2
C22A C 0.3379(7) -0.4040(12) 0.4817(9) 0.068(3) Uani 0.289(4) 1 d . U P A 2
H122A H 0.3467 -0.5025 0.4824 0.102 Uiso 0.289(4) 1 calc R U P A 2
H122B H 0.2887 -0.3867 0.4611 0.102 Uiso 0.289(4) 1 calc R U P A 2
H122C H 0.3475 -0.3669 0.5455 0.102 Uiso 0.289(4) 1 calc R U P A 2
O2 O 0.1656(4) -0.0534(6) 0.3528(4) 0.0577(10) Uani 0.864(5) 1 d D . P A 1
C23 C 0.11988(9) -0.0918(2) 0.28303(11) 0.0440(7) Uani 0.864(5) 1 d DG U P A 1
C24 C 0.06838(10) -0.1881(2) 0.29930(11) 0.0550(8) Uani 0.864(5) 1 d G U P A 1
C25 C 0.02128(11) -0.2283(3) 0.22581(15) 0.0914(17) Uani 0.864(5) 1 d G U P A 1
H25 H -0.0139 -0.2942 0.2369 0.110 Uiso 0.864(5) 1 calc R U P A 1
C26 C 0.02568(12) -0.1723(4) 0.13606(12) 0.103(2) Uani 0.864(5) 1 d G U P A 1
H26 H -0.0065 -0.1998 0.0858 0.124 Uiso 0.864(5) 1 calc R U P A 1
C27 C 0.07718(12) -0.0760(3) 0.11978(10) 0.0795(12) Uani 0.864(5) 1 d G U P A 1
H27 H 0.0802 -0.0377 0.0584 0.095 Uiso 0.864(5) 1 calc R U P A 1
C28 C 0.12428(11) -0.0357(2) 0.19327(14) 0.0564(8) Uani 0.864(5) 1 d G U P A 1
C29 C 0.0657(2) -0.2507(4) 0.3957(2) 0.0745(11) Uani 0.864(5) 1 d . U P A 1
H29A H 0.0283 -0.3194 0.3949 0.112 Uiso 0.864(5) 1 calc R U P A 1
H29B H 0.0561 -0.1795 0.4420 0.112 Uiso 0.864(5) 1 calc R U P A 1
H29C H 0.1109 -0.2939 0.4134 0.112 Uiso 0.864(5) 1 calc R U P A 1
C30 C 0.1838(3) 0.0613(4) 0.1751(3) 0.0939(16) Uani 0.864(5) 1 d . U P A 1
H30A H 0.1823 0.0849 0.1077 0.141 Uiso 0.864(5) 1 calc R U P A 1
H30B H 0.2289 0.0175 0.1932 0.141 Uiso 0.864(5) 1 calc R U P A 1
H30C H 0.1789 0.1444 0.2127 0.141 Uiso 0.864(5) 1 calc R U P A 1
O2A O 0.161(3) -0.037(5) 0.337(3) 0.0577(10) Uani 0.136(5) 1 d D . P A 2
C23A C 0.1113(8) -0.1121(17) 0.2898(12) 0.069(4) Uani 0.136(5) 1 d DG U P A 2
C24A C 0.0879(8) -0.2309(18) 0.3315(10) 0.071(4) Uani 0.136(5) 1 d G U P A 2
C25A C 0.0396(8) -0.3146(15) 0.2822(12) 0.074(4) Uani 0.136(5) 1 d G U P A 2
H25A H 0.0237 -0.3958 0.3108 0.088 Uiso 0.136(5) 1 calc R U P A 2
C26A C 0.0147(8) -0.2796(16) 0.1911(12) 0.074(4) Uani 0.136(5) 1 d G U P A 2
H26A H -0.0183 -0.3369 0.1574 0.089 Uiso 0.136(5) 1 calc R U P A 2
C27A C 0.0380(9) -0.1608(18) 0.1493(10) 0.073(4) Uani 0.136(5) 1 d G U P A 2
H27A H 0.0210 -0.1369 0.0871 0.087 Uiso 0.136(5) 1 calc R U P A 2
C28A C 0.0863(8) -0.0771(15) 0.1987(12) 0.071(4) Uani 0.136(5) 1 d G U P A 2
C29A C 0.1156(13) -0.267(3) 0.4266(19) 0.075(5) Uani 0.136(5) 1 d . U P A 2
H129A H 0.0895 -0.3456 0.4495 0.112 Uiso 0.136(5) 1 calc R U P A 2
H129B H 0.1103 -0.1896 0.4693 0.112 Uiso 0.136(5) 1 calc R U P A 2
H129C H 0.1655 -0.2909 0.4249 0.112 Uiso 0.136(5) 1 calc R U P A 2
C30A C 0.1201(12) 0.039(3) 0.155(2) 0.073(4) Uani 0.136(5) 1 d . U P A 2
H130A H 0.1014 0.0494 0.0896 0.109 Uiso 0.136(5) 1 calc R U P A 2
H130B H 0.1710 0.0237 0.1563 0.109 Uiso 0.136(5) 1 calc R U P A 2
H130C H 0.1106 0.1222 0.1909 0.109 Uiso 0.136(5) 1 calc R U P A 2

loop_
_atom_site_aniso_label
_atom_site_aniso_U_11
_atom_site_aniso_U_22
_atom_site_aniso_U_33
_atom_site_aniso_U_23
_atom_site_aniso_U_13
_atom_site_aniso_U_12
Zr1 0.05079(12) 0.03082(10) 0.02793(10) -0.00016(6) -0.00225(7) 0.00190(7)
C1 0.0555(12) 0.0375(10) 0.0303(9) -0.0021(8) -0.0044(8) 0.0065(9)
C2 0.0627(13) 0.0414(11) 0.0307(10) -0.0027(8) 0.0012(9) 0.0008(10)
C3 0.0527(12) 0.0481(12) 0.0405(11) -0.0068(9) 0.0036(9) 0.0041(10)
C4 0.0501(11) 0.0327(10) 0.0413(10) -0.0065(8) -0.0039(9) 0.0084(8)
C5 0.0562(13) 0.0346(10) 0.0481(12) 0.0021(9) -0.0113(10) 0.0073(9)
C6 0.0578(13) 0.0351(10) 0.0397(11) 0.0019(8) -0.0060(9) -0.0003(9)
C7 0.0498(11) 0.0324(9) 0.0383(10) -0.0018(8) -0.0028(8) 0.0023(8)
C8 0.0482(11) 0.0334(10) 0.0335(9) -0.0041(8) -0.0062(8) 0.0057(8)
C9 0.0683(15) 0.0470(13) 0.0469(12) 0.0057(10) -0.0139(11) 0.0126(11)
C10 0.0883(19) 0.0555(15) 0.0434(12) 0.0029(11) 0.0140(12) -0.0072(13)
C11 0.0554(15) 0.0699(18) 0.0742(18) -0.0087(15) 0.0126(13) 0.0054(13)
C12 0.0641(16) 0.0588(15) 0.0694(17) 0.0082(13) -0.0162(13) 0.0184(13)
C13 0.0849(19) 0.0540(14) 0.0460(13) 0.0131(11) -0.0054(12) -0.0111(13)
C14 0.0485(12) 0.0549(14) 0.0538(13) -0.0059(11) -0.0002(10) 0.0008(10)
O1 0.089(3) 0.039(4) 0.050(4) -0.007(2) -0.008(2) 0.022(3)
C15 0.0471(19) 0.036(2) 0.0413(18) -0.0132(16) -0.0014(13) 0.0007(15)
C16 0.061(2) 0.051(2) 0.0466(18) -0.0186(16) 0.0028(16) -0.0128(16)
C17 0.057(2) 0.096(4) 0.061(3) -0.045(3) -0.005(2) 0.017(2)
C18 0.105(4) 0.073(3) 0.055(2) -0.021(2) -0.009(2) 0.034(3)
C19 0.137(5) 0.0417(19) 0.053(2) -0.0058(17) 0.001(2) 0.011(2)
C20 0.086(3) 0.035(2) 0.059(3) -0.0134(18) 0.013(2) -0.011(2)
C21 0.125(5) 0.064(3) 0.071(3) -0.022(2) 0.038(3) -0.030(3)
C22 0.121(5) 0.071(3) 0.101(4) -0.022(3) 0.054(4) -0.040(3)
O1A 0.089(6) 0.025(6) 0.034(6) 0.005(4) 0.010(4) 0.021(4)
C15A 0.056(5) 0.035(4) 0.049(4) -0.013(3) -0.004(3) -0.005(3)
C16A 0.045(4) 0.046(4) 0.045(4) -0.021(3) 0.008(3) -0.007(3)
C17A 0.055(4) 0.060(4) 0.063(4) -0.024(4) 0.001(4) -0.007(4)
C18A 0.062(5) 0.065(5) 0.071(5) -0.024(4) -0.011(4) 0.013(4)
C19A 0.062(4) 0.048(4) 0.060(4) -0.029(4) -0.015(4) 0.018(4)
C20A 0.062(4) 0.040(4) 0.045(4) -0.012(3) -0.007(3) 0.000(4)
C21A 0.075(6) 0.053(5) 0.056(5) -0.010(4) 0.017(4) -0.006(4)
C22A 0.085(7) 0.044(6) 0.074(7) -0.011(5) -0.001(6) -0.013(5)
O2 0.0609(15) 0.059(2) 0.052(3) -0.0067(16) -0.0129(14) -0.0078(16)
C23 0.0393(14) 0.0552(16) 0.0369(13) -0.0088(11) -0.0024(10) 0.0136(11)
C24 0.0346(13) 0.090(2) 0.0402(14) -0.0083(14) -0.0003(10) -0.0006(14)
C25 0.0410(15) 0.182(5) 0.0514(19) -0.033(2) 0.0020(13) -0.026(2)
C26 0.049(2) 0.214(6) 0.0441(18) -0.024(3) -0.0088(14) -0.007(3)
C27 0.075(2) 0.129(4) 0.0339(14) -0.0028(18) -0.0018(14) 0.032(2)
C28 0.072(2) 0.0561(18) 0.0413(14) -0.0020(13) 0.0056(13) 0.0226(15)
C29 0.076(2) 0.097(3) 0.0511(18) -0.0006(18) 0.0047(16) -0.025(2)
C30 0.161(5) 0.058(2) 0.065(2) -0.0059(18) 0.031(3) -0.026(3)
O2A 0.0609(15) 0.059(2) 0.052(3) -0.0067(16) -0.0129(14) -0.0078(16)
C23A 0.046(6) 0.077(7) 0.082(8) -0.034(6) -0.012(5) 0.007(5)
C24A 0.049(6) 0.077(7) 0.085(8) -0.034(6) -0.008(5) 0.006(5)
C25A 0.049(6) 0.081(7) 0.089(8) -0.034(6) -0.007(5) 0.006(5)
C26A 0.048(6) 0.085(7) 0.088(8) -0.034(6) -0.011(5) 0.009(5)
C27A 0.046(6) 0.084(7) 0.086(8) -0.035(6) -0.016(5) 0.010(5)
C28A 0.046(5) 0.080(7) 0.084(7) -0.034(6) -0.016(5) 0.009(5)
C29A 0.063(8) 0.076(9) 0.085(9) -0.024(7) 0.000(7) 0.005(7)
C30A 0.056(8) 0.078(9) 0.083(9) -0.033(7) -0.012(7) 0.013(6)

loop_
_atom_type_symbol
_atom_type_description
_atom_type_scat_dispersion_real
_atom_type_scat_dispersion_imag
_atom_type_scat_source
C C 0.0181 0.0091 'International Tables Vol C Tables 4.2.6.8 and 6.1.1.4'
H H 0.0000 0.0000 'International Tables Vol C Tables 4.2.6.8 and 6.1.1.4'
O O 0.0492 0.0322 'International Tables Vol C Tables 4.2.6.8 and 6.1.1.4'
Zr Zr -0.1862 2.2449 'International Tables Vol C Tables 4.2.6.8 and 6.1.1.4'

loop_
_geom_angle_atom_site_label_1
_geom_angle_atom_site_label_2
_geom_angle_atom_site_label_3
_geom_angle
_geom_angle_site_symmetry_1
_geom_angle_site_symmetry_3
_geom_angle_publ_flag
O2 Zr1 O1 98.6(4) . . ?
O1A Zr1 O2A 99(2) . . ?
O1A Zr1 C4 148.1(10) . . ?
O2 Zr1 C4 113.3(3) . . ?
O1 Zr1 C4 147.9(4) . . ?
O2A Zr1 C4 111.2(17) . . ?
O1A Zr1 C8 111.0(10) . . ?
O2 Zr1 C8 151.0(3) . . ?
O1 Zr1 C8 110.4(4) . . ?
O2A Zr1 C8 148.5(17) . . ?
C4 Zr1 C8 37.66(7) . . ?
O1A Zr1 C3 150.9(6) . . ?
O2 Zr1 C3 96.4(3) . . ?
O1 Zr1 C3 141.4(2) . . ?
O2A Zr1 C3 98.1(19) . . ?
C4 Zr1 C3 35.22(8) . . ?
C8 Zr1 C3 59.13(8) . . ?
O1A Zr1 C5 137.1(6) . . ?
O2 Zr1 C5 97.8(2) . . ?
O1 Zr1 C5 146.2(3) . . ?
O2A Zr1 C5 92.6(14) . . ?
C4 Zr1 C5 35.47(8) . . ?
C8 Zr1 C5 59.12(7) . . ?
C3 Zr1 C5 64.86(8) . . ?
O1A Zr1 C1 99.0(8) . . ?
O2 Zr1 C1 144.6(2) . . ?
O1 Zr1 C1 93.0(3) . . ?
O2A Zr1 C1 149.7(17) . . ?
C4 Zr1 C1 59.01(7) . . ?
C8 Zr1 C1 34.73(7) . . ?
C3 Zr1 C1 56.47(8) . . ?
C5 Zr1 C1 90.53(7) . . ?
O1A Zr1 C7 91.4(9) . . ?
O2 Zr1 C7 146.80(15) . . ?
O1 Zr1 C7 96.1(3) . . ?
O2A Zr1 C7 140.1(12) . . ?
C4 Zr1 C7 58.89(8) . . ?
C8 Zr1 C7 34.65(7) . . ?
C3 Zr1 C7 90.33(8) . . ?
C5 Zr1 C7 56.11(7) . . ?
C1 Zr1 C7 63.26(7) . . ?
O1A Zr1 C6 105.4(7) . . ?
O2 Zr1 C6 114.94(15) . . ?
O1 Zr1 C6 113.9(3) . . ?
O2A Zr1 C6 108.3(12) . . ?
C4 Zr1 C6 56.18(8) . . ?
C8 Zr1 C6 55.69(7) . . ?
C3 Zr1 C6 91.11(8) . . ?
C5 Zr1 C6 32.40(8) . . ?
C1 Zr1 C6 89.99(7) . . ?
C7 Zr1 C6 32.18(7) . . ?
O1A Zr1 C2 118.4(6) . . ?
O2 Zr1 C2 113.0(2) . . ?
O1 Zr1 C2 109.2(3) . . ?
O2A Zr1 C2 117.6(17) . . ?
C4 Zr1 C2 55.84(7) . . ?
C8 Zr1 C2 55.44(8) . . ?
C3 Zr1 C2 32.53(8) . . ?
C5 Zr1 C2 91.07(7) . . ?
C1 Zr1 C2 32.16(8) . . ?
C7 Zr1 C2 89.70(7) . . ?
C6 Zr1 C2 107.10(7) . . ?
C2 C1 C8 106.59(19) . . ?
C2 C1 C9 127.2(2) . . ?
C8 C1 C9 126.0(2) . . ?
C2 C1 Zr1 78.33(12) . . ?
C8 C1 Zr1 64.23(11) . . ?
C9 C1 Zr1 125.32(15) . . ?
C1 C2 C3 110.9(2) . . ?
C1 C2 C10 124.5(2) . . ?
C3 C2 C10 124.6(2) . . ?
C1 C2 Zr1 69.50(12) . . ?
C3 C2 Zr1 67.81(12) . . ?
C10 C2 Zr1 131.04(16) . . ?
C2 C3 C4 106.8(2) . . ?
C2 C3 C11 125.9(2) . . ?
C4 C3 C11 127.2(2) . . ?
C2 C3 Zr1 79.66(13) . . ?
C4 C3 Zr1 64.81(12) . . ?
C11 C3 Zr1 123.85(17) . . ?
C3 C4 C5 131.8(2) . . ?
C3 C4 C8 107.50(19) . . ?
C5 C4 C8 107.0(2) . . ?
C3 C4 Zr1 79.97(13) . . ?
C5 C4 Zr1 79.95(13) . . ?
C8 C4 Zr1 71.86(11) . . ?
C6 C5 C4 107.26(19) . . ?
C6 C5 C12 125.9(2) . . ?
C4 C5 C12 126.6(2) . . ?
C6 C5 Zr1 79.55(13) . . ?
C4 C5 Zr1 64.58(11) . . ?
C12 C5 Zr1 125.17(18) . . ?
C7 C6 C5 110.6(2) . . ?
C7 C6 C13 125.0(2) . . ?
C5 C6 C13 124.5(2) . . ?
C7 C6 Zr1 69.95(12) . . ?
C5 C6 Zr1 68.05(12) . . ?
C13 C6 Zr1 129.60(16) . . ?
C6 C7 C8 106.97(19) . . ?
C6 C7 C14 127.1(2) . . ?
C8 C7 C14 125.83(19) . . ?
C6 C7 Zr1 77.87(13) . . ?
C8 C7 Zr1 63.86(11) . . ?
C14 C7 Zr1 126.31(15) . . ?
C1 C8 C7 131.21(19) . . ?
C1 C8 C4 108.11(19) . . ?
C7 C8 C4 108.16(18) . . ?
C1 C8 Zr1 81.03(12) . . ?
C7 C8 Zr1 81.48(12) . . ?
C4 C8 Zr1 70.48(11) . . ?
C1 C9 H9A 109.5 . . ?
C1 C9 H9B 109.5 . . ?
H9A C9 H9B 109.5 . . ?
C1 C9 H9C 109.5 . . ?
H9A C9 H9C 109.5 . . ?
H9B C9 H9C 109.5 . . ?
C2 C10 H10A 109.5 . . ?
C2 C10 H10B 109.5 . . ?
H10A C10 H10B 109.5 . . ?
C2 C10 H10C 109.5 . . ?
H10A C10 H10C 109.5 . . ?
H10B C10 H10C 109.5 . . ?
C3 C11 H11A 109.5 . . ?
C3 C11 H11B 109.5 . . ?
H11A C11 H11B 109.5 . . ?
C3 C11 H11C 109.5 . . ?
H11A C11 H11C 109.5 . . ?
H11B C11 H11C 109.5 . . ?
C5 C12 H12A 109.5 . . ?
C5 C12 H12B 109.5 . . ?
H12A C12 H12B 109.5 . . ?
C5 C12 H12C 109.5 . . ?
H12A C12 H12C 109.5 . . ?
H12B C12 H12C 109.5 . . ?
C6 C13 H13A 109.5 . . ?
C6 C13 H13B 109.5 . . ?
H13A C13 H13B 109.5 . . ?
C6 C13 H13C 109.5 . . ?
H13A C13 H13C 109.5 . . ?
H13B C13 H13C 109.5 . . ?
C7 C14 H14A 109.5 . . ?
C7 C14 H14B 109.5 . . ?
H14A C14 H14B 109.5 . . ?
C7 C14 H14C 109.5 . . ?
H14A C14 H14C 109.5 . . ?
H14B C14 H14C 109.5 . . ?
C15 O1 Zr1 164.2(9) . . ?
O1 C15 C16 128.4(4) . . ?
O1 C15 C20 111.6(4) . . ?
C16 C15 C20 120.0 . . ?
C17 C16 C15 120.0 . . ?
C17 C16 C21 118.8(3) . . ?
C15 C16 C21 121.0(3) . . ?
C16 C17 C18 120.0 . . ?
C16 C17 H17 120.0 . . ?
C18 C17 H17 120.0 . . ?
C19 C18 C17 120.0 . . ?
C19 C18 H18 120.0 . . ?
C17 C18 H18 120.0 . . ?
C20 C19 C18 120.0 . . ?
C20 C19 H19 120.0 . . ?
C18 C19 H19 120.0 . . ?
C19 C20 C15 120.0 . . ?
C19 C20 C22 119.9(3) . . ?
C15 C20 C22 119.9(3) . . ?
C16 C21 H21A 109.5 . . ?
C16 C21 H21B 109.5 . . ?
H21A C21 H21B 109.5 . . ?
C16 C21 H21C 109.5 . . ?
H21A C21 H21C 109.5 . . ?
H21B C21 H21C 109.5 . . ?
C20 C22 H22A 109.5 . . ?
C20 C22 H22B 109.5 . . ?
H22A C22 H22B 109.5 . . ?
C20 C22 H22C 109.5 . . ?
H22A C22 H22C 109.5 . . ?
H22B C22 H22C 109.5 . . ?
C15A O1A Zr1 161.0(17) . . ?
O1A C15A C16A 101.9(10) . . ?
O1A C15A C20A 137.1(9) . . ?
C16A C15A C20A 120.0 . . ?
C17A C16A C15A 120.0 . . ?
C17A C16A C21A 121.2(6) . . ?
C15A C16A C21A 118.1(6) . . ?
C16A C17A C18A 120.0 . . ?
C16A C17A H17A 120.0 . . ?
C18A C17A H17A 120.0 . . ?
C19A C18A C17A 120.0 . . ?
C19A C18A H18A 120.0 . . ?
C17A C18A H18A 120.0 . . ?
C18A C19A C20A 120.0 . . ?
C18A C19A H19A 120.0 . . ?
C20A C19A H19A 120.0 . . ?
C19A C20A C15A 120.0 . . ?
C19A C20A C22A 119.7(7) . . ?
C15A C20A C22A 120.1(7) . . ?
C16A C21A H121A 109.5 . . ?
C16A C21A H121B 109.5 . . ?
H21A C21A H121B 109.5 . . ?
C16A C21A H121C 109.5 . . ?
H21A C21A H121C 109.5 . . ?
H21B C21A H121C 109.5 . . ?
C20A C22A H122A 109.5 . . ?
C20A C22A H122B 109.5 . . ?
H22A C22A H122B 109.5 . . ?
C20A C22A H122C 109.5 . . ?
H22A C22A H122C 109.5 . . ?
H22B C22A H122C 109.5 . . ?
C23 O2 Zr1 164.2(7) . . ?
O2 C23 C24 120.4(3) . . ?
O2 C23 C28 119.6(3) . . ?
C24 C23 C28 120.0 . . ?
C25 C24 C23 120.0 . . ?
C25 C24 C29 120.62(19) . . ?
C23 C24 C29 119.35(19) . . ?
C26 C25 C24 120.0 . . ?
C26 C25 H25 120.0 . . ?
C24 C25 H25 120.0 . . ?
C27 C26 C25 120.0 . . ?
C27 C26 H26 120.0 . . ?
C25 C26 H26 120.0 . . ?
C26 C27 C28 120.0 . . ?
C26 C27 H27 120.0 . . ?
C28 C27 H27 120.0 . . ?
C27 C28 C23 120.0 . . ?
C27 C28 C30 120.6(2) . . ?
C23 C28 C30 119.3(2) . . ?
C24 C29 H29A 109.5 . . ?
C24 C29 H29B 109.5 . . ?
H29A C29 H29B 109.5 . . ?
C24 C29 H29C 109.5 . . ?
H29A C29 H29C 109.5 . . ?
H29B C29 H29C 109.5 . . ?
C28 C30 H30A 109.5 . . ?
C28 C30 H30B 109.5 . . ?
H30A C30 H30B 109.5 . . ?
C28 C30 H30C 109.5 . . ?
H30A C30 H30C 109.5 . . ?
H30B C30 H30C 109.5 . . ?
C23A O2A Zr1 156(4) . . ?
O2A C23A C24A 119(2) . . ?
O2A C23A C28A 121(2) . . ?
C24A C23A C28A 120.0 . . ?
C23A C24A C25A 120.0 . . ?
C23A C24A C29A 119.2(15) . . ?
C25A C24A C29A 120.7(15) . . ?
C26A C25A C24A 120.0 . . ?
C26A C25A H25A 120.0 . . ?
C24A C25A H25A 120.0 . . ?
C25A C26A C27A 120.0 . . ?
C25A C26A H26A 120.0 . . ?
C27A C26A H26A 120.0 . . ?
C28A C27A C26A 120.0 . . ?
C28A C27A H27A 120.0 . . ?
C26A C27A H27A 120.0 . . ?
C27A C28A C23A 120.0 . . ?
C27A C28A C30A 123.0(14) . . ?
C23A C28A C30A 116.5(14) . . ?
C24A C29A H129A 109.5 . . ?
C24A C29A H129B 109.5 . . ?
H29A C29A H129B 109.5 . . ?
C24A C29A H129C 109.5 . . ?
H29A C29A H129C 109.5 . . ?
H29B C29A H129C 109.5 . . ?
C28A C30A H130A 109.5 . . ?
C28A C30A H130B 109.5 . . ?
H30A C30A H130B 109.5 . . ?
C28A C30A H130C 109.5 . . ?
H30A C30A H130C 109.5 . . ?
H30B C30A H130C 109.5 . . ?

loop_
_geom_bond_atom_site_label_1
_geom_bond_atom_site_label_2
_geom_bond_distance
_geom_bond_site_symmetry_2
_geom_bond_publ_flag
Zr1 O1A 1.933(15) . ?
Zr1 O2 1.963(3) . ?
Zr1 O1 2.015(6) . ?
Zr1 O2A 2.11(3) . ?
Zr1 C4 2.253(2) . ?
Zr1 C8 2.2710(19) . ?
Zr1 C3 2.451(2) . ?
Zr1 C5 2.456(2) . ?
Zr1 C1 2.491(2) . ?
Zr1 C7 2.502(2) . ?
Zr1 C6 2.604(2) . ?
Zr1 C2 2.604(2) . ?
C1 C2 1.416(3) . ?
C1 C8 1.437(3) . ?
C1 C9 1.498(3) . ?
C2 C3 1.424(3) . ?
C2 C10 1.506(3) . ?
C3 C4 1.436(3) . ?
C3 C11 1.502(3) . ?
C4 C5 1.447(3) . ?
C4 C8 1.460(3) . ?
C5 C6 1.419(3) . ?
C5 C12 1.506(3) . ?
C6 C7 1.418(3) . ?
C6 C13 1.505(3) . ?
C7 C8 1.438(3) . ?
C7 C14 1.503(3) . ?
C9 H9A 0.9800 . ?
C9 H9B 0.9800 . ?
C9 H9C 0.9800 . ?
C10 H10A 0.9800 . ?
C10 H10B 0.9800 . ?
C10 H10C 0.9800 . ?
C11 H11A 0.9800 . ?
C11 H11B 0.9800 . ?
C11 H11C 0.9800 . ?
C12 H12A 0.9800 . ?
C12 H12B 0.9800 . ?
C12 H12C 0.9800 . ?
C13 H13A 0.9800 . ?
C13 H13B 0.9800 . ?
C13 H13C 0.9800 . ?
C14 H14A 0.9800 . ?
C14 H14B 0.9800 . ?
C14 H14C 0.9800 . ?
O1 C15 1.323(6) . ?
C15 C16 1.3900 . ?
C15 C20 1.3900 . ?
C16 C17 1.3900 . ?
C16 C21 1.499(5) . ?
C17 C18 1.3900 . ?
C17 H17 0.9500 . ?
C18 C19 1.3900 . ?
C18 H18 0.9500 . ?
C19 C20 1.3900 . ?
C19 H19 0.9500 . ?
C20 C22 1.495(6) . ?
C21 H21A 0.9800 . ?
C21 H21B 0.9800 . ?
C21 H21C 0.9800 . ?
C22 H22A 0.9800 . ?
C22 H22B 0.9800 . ?
C22 H22C 0.9800 . ?
O1A C15A 1.285(13) . ?
C15A C16A 1.3900 . ?
C15A C20A 1.3900 . ?
C16A C17A 1.3900 . ?
C16A C21A 1.502(12) . ?
C17A C18A 1.3900 . ?
C17A H17A 0.9500 . ?
C18A C19A 1.3900 . ?
C18A H18A 0.9500 . ?
C19A C20A 1.3900 . ?
C19A H19A 0.9500 . ?
C20A C22A 1.493(14) . ?
C21A H121A 0.9800 . ?
C21A H121B 0.9800 . ?
C21A H121C 0.9800 . ?
C22A H122A 0.9800 . ?
C22A H122B 0.9800 . ?
C22A H122C 0.9800 . ?
O2 C23 1.332(3) . ?
C23 C24 1.3900 . ?
C23 C28 1.3900 . ?
C24 C25 1.3900 . ?
C24 C29 1.499(4) . ?
C25 C26 1.3900 . ?
C25 H25 0.9500 . ?
C26 C27 1.3900 . ?
C26 H26 0.9500 . ?
C27 C28 1.3900 . ?
C27 H27 0.9500 . ?
C28 C30 1.513(5) . ?
C29 H29A 0.9800 . ?
C29 H29B 0.9800 . ?
C29 H29C 0.9800 . ?
C30 H30A 0.9800 . ?
C30 H30B 0.9800 . ?
C30 H30C 0.9800 . ?
O2A C23A 1.353(18) . ?
C23A C24A 1.3900 . ?
C23A C28A 1.3900 . ?
C24A C25A 1.3900 . ?
C24A C29A 1.46(3) . ?
C25A C26A 1.3900 . ?
C25A H25A 0.9500 . ?
C26A C27A 1.3900 . ?
C26A H26A 0.9500 . ?
C27A C28A 1.3900 . ?
C27A H27A 0.9500 . ?
C28A C30A 1.46(3) . ?
C29A H129A 0.9800 . ?
C29A H129B 0.9800 . ?
C29A H129C 0.9800 . ?
C30A H130A 0.9800 . ?
C30A H130B 0.9800 . ?
C30A H130C 0.9800 . ?

loop_
_geom_torsion_atom_site_label_1
_geom_torsion_atom_site_label_2
_geom_torsion_atom_site_label_3
_geom_torsion_atom_site_label_4
_geom_torsion
_geom_torsion_site_symmetry_1
_geom_torsion_site_symmetry_2
_geom_torsion_site_symmetry_3
_geom_torsion_site_symmetry_4
_geom_torsion_publ_flag
C8 C1 C2 C3 3.4(2) . . . . ?
C9 C1 C2 C3 179.3(2) . . . . ?
Zr1 C1 C2 C3 -54.96(16) . . . . ?
C8 C1 C2 C10 -175.2(2) . . . . ?
C9 C1 C2 C10 0.6(4) . . . . ?
Zr1 C1 C2 C10 126.4(2) . . . . ?
C8 C1 C2 Zr1 58.35(13) . . . . ?
C9 C1 C2 Zr1 -125.8(2) . . . . ?
C1 C2 C3 C4 -3.6(2) . . . . ?
C10 C2 C3 C4 175.0(2) . . . . ?
Zr1 C2 C3 C4 -59.53(14) . . . . ?
C1 C2 C3 C11 -179.6(2) . . . . ?
C10 C2 C3 C11 -0.9(4) . . . . ?
Zr1 C2 C3 C11 124.5(3) . . . . ?
C1 C2 C3 Zr1 55.92(16) . . . . ?
C10 C2 C3 Zr1 -125.5(2) . . . . ?
C2 C3 C4 C5 136.2(2) . . . . ?
C11 C3 C4 C5 -47.9(4) . . . . ?
Zr1 C3 C4 C5 66.7(2) . . . . ?
C2 C3 C4 C8 2.3(2) . . . . ?
C11 C3 C4 C8 178.2(2) . . . . ?
Zr1 C3 C4 C8 -67.21(13) . . . . ?
C2 C3 C4 Zr1 69.56(16) . . . . ?
C11 C3 C4 Zr1 -114.6(2) . . . . ?
C3 C4 C5 C6 -135.7(2) . . . . ?
C8 C4 C5 C6 -1.7(2) . . . . ?
Zr1 C4 C5 C6 -69.03(16) . . . . ?
C3 C4 C5 C12 49.5(4) . . . . ?
C8 C4 C5 C12 -176.4(2) . . . . ?
Zr1 C4 C5 C12 116.2(2) . . . . ?
C3 C4 C5 Zr1 -66.7(2) . . . . ?
C8 C4 C5 Zr1 67.36(13) . . . . ?
C4 C5 C6 C7 2.1(3) . . . . ?
C12 C5 C6 C7 177.0(2) . . . . ?
Zr1 C5 C6 C7 -56.91(16) . . . . ?
C4 C5 C6 C13 -177.1(2) . . . . ?
C12 C5 C6 C13 -2.3(4) . . . . ?
Zr1 C5 C6 C13 123.8(2) . . . . ?
C4 C5 C6 Zr1 59.05(14) . . . . ?
C12 C5 C6 Zr1 -126.1(3) . . . . ?
C5 C6 C7 C8 -1.7(2) . . . . ?
C13 C6 C7 C8 177.5(2) . . . . ?
Zr1 C6 C7 C8 -57.54(14) . . . . ?
C5 C6 C7 C14 -177.6(2) . . . . ?
C13 C6 C7 C14 1.7(4) . . . . ?
Zr1 C6 C7 C14 126.6(2) . . . . ?
C5 C6 C7 Zr1 55.81(16) . . . . ?
C13 C6 C7 Zr1 -124.9(2) . . . . ?
C2 C1 C8 C7 -138.1(2) . . . . ?
C9 C1 C8 C7 46.0(3) . . . . ?
Zr1 C1 C8 C7 -70.3(2) . . . . ?
C2 C1 C8 C4 -1.8(2) . . . . ?
C9 C1 C8 C4 -177.8(2) . . . . ?
Zr1 C1 C8 C4 65.96(13) . . . . ?
C2 C1 C8 Zr1 -67.78(15) . . . . ?
C9 C1 C8 Zr1 116.3(2) . . . . ?
C6 C7 C8 C1 136.9(2) . . . . ?
C14 C7 C8 C1 -47.3(3) . . . . ?
Zr1 C7 C8 C1 70.1(2) . . . . ?
C6 C7 C8 C4 0.6(2) . . . . ?
C14 C7 C8 C4 176.5(2) . . . . ?
Zr1 C7 C8 C4 -66.13(13) . . . . ?
C6 C7 C8 Zr1 66.77(15) . . . . ?
C14 C7 C8 Zr1 -117.3(2) . . . . ?
C3 C4 C8 C1 -0.3(2) . . . . ?
C5 C4 C8 C1 -146.15(18) . . . . ?
Zr1 C4 C8 C1 -73.15(14) . . . . ?
C3 C4 C8 C7 146.46(18) . . . . ?
C5 C4 C8 C7 0.6(2) . . . . ?
Zr1 C4 C8 C7 73.64(14) . . . . ?
C3 C4 C8 Zr1 72.82(15) . . . . ?
C5 C4 C8 Zr1 -73.00(15) . . . . ?
Zr1 O1 C15 C16 -98(2) . . . . ?
Zr1 O1 C15 C20 82(2) . . . . ?
O1 C15 C16 C17 179.5(7) . . . . ?
C20 C15 C16 C17 0.0 . . . . ?
O1 C15 C16 C21 -5.7(8) . . . . ?
C20 C15 C16 C21 174.8(3) . . . . ?
C15 C16 C17 C18 0.0 . . . . ?
C21 C16 C17 C18 -175.0(3) . . . . ?
C16 C17 C18 C19 0.0 . . . . ?
C17 C18 C19 C20 0.0 . . . . ?
C18 C19 C20 C15 0.0 . . . . ?
C18 C19 C20 C22 175.6(4) . . . . ?
O1 C15 C20 C19 -179.6(6) . . . . ?
C16 C15 C20 C19 0.0 . . . . ?
O1 C15 C20 C22 4.8(7) . . . . ?
C16 C15 C20 C22 -175.6(4) . . . . ?
Zr1 O1A C15A C16A -134(6) . . . . ?
Zr1 O1A C15A C20A 34(8) . . . . ?
O1A C15A C16A C17A 170.3(16) . . . . ?
C20A C15A C16A C17A 0.0 . . . . ?
O1A C15A C16A C21A -18.8(16) . . . . ?
C20A C15A C16A C21A 170.9(6) . . . . ?
C15A C16A C17A C18A 0.0 . . . . ?
C21A C16A C17A C18A -170.6(6) . . . . ?
C16A C17A C18A C19A 0.0 . . . . ?
C17A C18A C19A C20A 0.0 . . . . ?
C18A C19A C20A C15A 0.0 . . . . ?
C18A C19A C20A C22A 175.5(8) . . . . ?
O1A C15A C20A C19A -166(2) . . . . ?
C16A C15A C20A C19A 0.0 . . . . ?
O1A C15A C20A C22A 18(2) . . . . ?
C16A C15A C20A C22A -175.5(8) . . . . ?
Zr1 O2 C23 C24 137.1(14) . . . . ?
Zr1 O2 C23 C28 -42.4(17) . . . . ?
O2 C23 C24 C25 -179.5(5) . . . . ?
C28 C23 C24 C25 0.0 . . . . ?
O2 C23 C24 C29 -1.3(5) . . . . ?
C28 C23 C24 C29 178.2(3) . . . . ?
C23 C24 C25 C26 0.0 . . . . ?
C29 C24 C25 C26 -178.2(3) . . . . ?
C24 C25 C26 C27 0.0 . . . . ?
C25 C26 C27 C28 0.0 . . . . ?
C26 C27 C28 C23 0.0 . . . . ?
C26 C27 C28 C30 175.6(3) . . . . ?
O2 C23 C28 C27 179.5(5) . . . . ?
C24 C23 C28 C27 0.0 . . . . ?
O2 C23 C28 C30 3.8(5) . . . . ?
C24 C23 C28 C30 -175.6(3) . . . . ?
Zr1 O2A C23A C24A 35(13) . . . . ?
Zr1 O2A C23A C28A -142(10) . . . . ?
O2A C23A C24A C25A -176(4) . . . . ?
C28A C23A C24A C25A 0.0 . . . . ?
O2A C23A C24A C29A 3(4) . . . . ?
C28A C23A C24A C29A 179.0(19) . . . . ?
C23A C24A C25A C26A 0.0 . . . . ?
C29A C24A C25A C26A -178.9(19) . . . . ?
C24A C25A C26A C27A 0.0 . . . . ?
C25A C26A C27A C28A 0.0 . . . . ?
C26A C27A C28A C23A 0.0 . . . . ?
C26A C27A C28A C30A 171.7(18) . . . . ?
O2A C23A C28A C27A 176(4) . . . . ?
C24A C23A C28A C27A 0.0 . . . . ?
O2A C23A C28A C30A 4(4) . . . . ?
C24A C23A C28A C30A -172.2(17) . . . . ?
